data_7151691
loop_
_publ_author_name
'Kurhade, Suresh E.'
'Mengawade, Tanaji'
'Bhuniya, Debnath'
'Palle, Venkata P.'
'Reddy, D. Srinivasa'

_publ_section_title
;
 Synthesis of novel sugar-lactam conjugates using the Aub\'e reaction.
;
_journal_issue 3
_journal_name_full 'Organic &amp; biomolecular chemistry'
_journal_page_first 744
_journal_page_last 747
_journal_paper_doi 10.1039/C0OB00719F
_journal_volume 9
_journal_year 2011
_chemical_formula_sum 'C25 H33 N O9'
_chemical_formula_weight 491.52
_chemical_name_systematic
;
?
;
_space_group_IT_number 19
_symmetry_space_group_name_Hall 'P 2ac 2ab'
_symmetry_space_group_name_H-M 'P 21 21 21'
_atom_sites_solution_hydrogens geom
_atom_sites_solution_primary direct
_atom_sites_solution_secondary difmap
_audit_creation_method SHELXL-97
_cell_angle_alpha 90.00
_cell_angle_beta 90.00
_cell_angle_gamma 90.00
_cell_formula_units_Z 4
_cell_length_a 10.7328(10)
_cell_length_b 12.0282(10)
_cell_length_c 19.7768(18)
_cell_measurement_temperature 293(2)
_cell_volume 2553.1(4)
_computing_structure_refinement 'SHELXL-97 (Sheldrick, 1997)'
_diffrn_ambient_temperature 293(2)
_diffrn_measured_fraction_theta_full 0.991
_diffrn_measured_fraction_theta_max 0.925
_diffrn_radiation_monochromator graphite
_diffrn_radiation_source 'fine-focus sealed tube'
_diffrn_radiation_type MoK\a
_diffrn_radiation_wavelength 0.71073
_diffrn_reflns_av_R_equivalents 0.0971
_diffrn_reflns_av_sigmaI/netI 0.0962
_diffrn_reflns_limit_h_max 13
_diffrn_reflns_limit_h_min -14
_diffrn_reflns_limit_k_max 16
_diffrn_reflns_limit_k_min -16
_diffrn_reflns_limit_l_max 26
_diffrn_reflns_limit_l_min -26
_diffrn_reflns_number 33382
_diffrn_reflns_theta_full 25.00
_diffrn_reflns_theta_max 29.38
_diffrn_reflns_theta_min 2.54
_exptl_absorpt_coefficient_mu 0.097
_exptl_absorpt_correction_T_max 0.9884
_exptl_absorpt_correction_T_min 0.9677
_exptl_crystal_density_diffrn 1.279
_exptl_crystal_density_method 'not measured'
_exptl_crystal_F_000 1048
_exptl_crystal_size_max 0.34
_exptl_crystal_size_mid 0.13
_exptl_crystal_size_min 0.12
_refine_diff_density_max 0.170
_refine_diff_density_min -0.159
_refine_diff_density_rms 0.032
_refine_ls_abs_structure_details 'Flack H D (1983), Acta Cryst. A39, 876-881'
_refine_ls_abs_structure_Flack 0.0(10)
_refine_ls_extinction_method none
_refine_ls_goodness_of_fit_ref 0.956
_refine_ls_hydrogen_treatment mixed
_refine_ls_matrix_type full
_refine_ls_number_parameters 320
_refine_ls_number_reflns 6278
_refine_ls_number_restraints 0
_refine_ls_restrained_S_all 0.956
_refine_ls_R_factor_all 0.1458
_refine_ls_R_factor_gt 0.0571
_refine_ls_shift/su_max 0.000
_refine_ls_shift/su_mean 0.000
_refine_ls_structure_factor_coef Fsqd
_refine_ls_weighting_details 'calc w=1/[\s^2^(Fo^2^)+(0.0415P)^2^+0.0000P] where P=(Fo^2^+2Fc^2^)/3'
_refine_ls_weighting_scheme calc
_refine_ls_wR_factor_gt 0.0866
_refine_ls_wR_factor_ref 0.1055
_reflns_number_gt 3171
_reflns_number_total 6278
_reflns_threshold_expression >2sigma(I)
_cod_data_source_file C0OB00719F.TXT
_cod_data_source_block adv-p425-017
_cod_database_code 7151691

loop_
_symmetry_equiv_pos_as_xyz
'x, y, z'
'-x+1/2, -y, z+1/2'
'x+1/2, -y+1/2, -z'
'-x, y+1/2, -z+1/2'

loop_
_atom_site_label
_atom_site_type_symbol
_atom_site_fract_x
_atom_site_fract_y
_atom_site_fract_z
_atom_site_U_iso_or_equiv
_atom_site_adp_type
_atom_site_occupancy
_atom_site_symmetry_multiplicity
_atom_site_calc_flag
_atom_site_refinement_flags
_atom_site_disorder_assembly
_atom_site_disorder_group
O1 O 0.30926(15) 0.86289(13) 0.13641(8) 0.0462(4) Uani 1 1 d . . .
O7 O 0.10764(14) 1.10052(14) 0.09953(8) 0.0466(4) Uani 1 1 d . . .
O2 O 0.35169(17) 0.91225(15) 0.24813(8) 0.0569(5) Uani 1 1 d . . .
N1 N 0.12468(17) 0.84268(16) 0.02071(9) 0.0401(5) Uani 1 1 d . . .
O5 O 0.33698(16) 1.20694(14) 0.12938(8) 0.0524(5) Uani 1 1 d . . .
O3 O 0.48964(15) 1.02750(17) 0.09829(8) 0.0603(5) Uani 1 1 d . . .
C17 C 0.2948(2) 0.8514(2) -0.11735(12) 0.0472(7) Uani 1 1 d . . .
H17 H 0.2863 0.7763 -0.1360 0.057 Uiso 1 1 calc R . .
O9 O -0.05420(16) 0.93325(15) -0.00490(9) 0.0554(5) Uani 1 1 d . . .
C1 C 0.1939(2) 0.9242(2) 0.13229(12) 0.0398(6) Uani 1 1 d . . .
H1 H 0.1619 0.9333 0.1784 0.048 Uiso 1 1 calc R . .
C19 C 0.2324(2) 0.7759(2) -0.00129(13) 0.0468(6) Uani 1 1 d . . .
H19A H 0.2021 0.7139 -0.0280 0.056 Uiso 1 1 calc R . .
H19B H 0.2727 0.7454 0.0385 0.056 Uiso 1 1 calc R . .
C2 C 0.2227(2) 1.03941(19) 0.10451(12) 0.0387(6) Uani 1 1 d . . .
H2 H 0.2626 1.0337 0.0601 0.046 Uiso 1 1 calc R . .
C4 C 0.4265(2) 1.0293(2) 0.16286(12) 0.0475(7) Uani 1 1 d . . .
H4 H 0.4798 1.0636 0.1972 0.057 Uiso 1 1 calc R . .
C13 C 0.1013(2) 0.8545(2) 0.09326(11) 0.0436(6) Uani 1 1 d . . .
H13B H 0.0993 0.7809 0.1132 0.052 Uiso 1 1 calc R . .
H13A H 0.0192 0.8870 0.0992 0.052 Uiso 1 1 calc R . .
C3 C 0.3085(2) 1.0961(2) 0.15416(11) 0.0417(6) Uani 1 1 d . . .
H3 H 0.2663 1.1021 0.1980 0.050 Uiso 1 1 calc R . .
O8 O 0.15052(19) 1.15100(18) -0.00717(11) 0.0733(6) Uani 1 1 d . . .
O6 O 0.3466(2) 1.26974(16) 0.23471(10) 0.0802(7) Uani 1 1 d . . .
C16 C 0.1703(2) 0.9095(2) -0.12793(11) 0.0473(6) Uani 1 1 d . . .
H16B H 0.1561 0.9167 -0.1762 0.057 Uiso 1 1 calc R . .
H16A H 0.1763 0.9840 -0.1094 0.057 Uiso 1 1 calc R . .
C5 C 0.3970(2) 0.9102(2) 0.18214(12) 0.0480(6) Uani 1 1 d . . .
H5 H 0.4739 0.8663 0.1809 0.058 Uiso 1 1 calc R . .
C20 C 0.3973(3) 0.9083(2) -0.15693(12) 0.0513(7) Uani 1 1 d . . .
C15 C 0.0571(2) 0.8528(2) -0.09667(12) 0.0531(7) Uani 1 1 d . . .
H15A H -0.0165 0.8744 -0.1219 0.064 Uiso 1 1 calc R . .
H15B H 0.0667 0.7730 -0.1013 0.064 Uiso 1 1 calc R . .
C7 C 0.0805(3) 1.1520(2) 0.03956(15) 0.0509(7) Uani 1 1 d . . .
C11 C 0.6120(3) 1.0405(2) 0.09570(18) 0.0642(8) Uani 1 1 d . . .
C18 C 0.3291(2) 0.8382(2) -0.04244(12) 0.0477(7) Uani 1 1 d . . .
H18B H 0.4079 0.7990 -0.0393 0.057 Uiso 1 1 calc R . .
H18A H 0.3407 0.9114 -0.0229 0.057 Uiso 1 1 calc R . .
C14 C 0.0368(2) 0.8797(2) -0.02349(12) 0.0417(6) Uani 1 1 d . . .
C12 C 0.6600(3) 1.0400(3) 0.02507(16) 0.0777(10) Uani 1 1 d . . .
H12C H 0.6054 0.9968 -0.0030 0.117 Uiso 1 1 calc R . .
H12B H 0.7419 1.0079 0.0243 0.117 Uiso 1 1 calc R . .
H12A H 0.6638 1.1148 0.0084 0.117 Uiso 1 1 calc R . .
C9 C 0.3522(2) 1.2879(2) 0.17555(14) 0.0529(7) Uani 1 1 d . . .
C8 C -0.0438(3) 1.2051(3) 0.04303(16) 0.0740(9) Uani 1 1 d . . .
H8A H -0.0944 1.1668 0.0756 0.111 Uiso 1 1 calc R . .
H8C H -0.0830 1.2016 -0.0006 0.111 Uiso 1 1 calc R . .
H8B H -0.0347 1.2814 0.0563 0.111 Uiso 1 1 calc R . .
C6 C 0.3229(3) 0.8046(3) 0.27465(16) 0.0771(9) Uani 1 1 d . . .
H6C H 0.2494 0.7764 0.2530 0.116 Uiso 1 1 calc R . .
H6B H 0.3086 0.8101 0.3225 0.116 Uiso 1 1 calc R . .
H6A H 0.3913 0.7551 0.2663 0.116 Uiso 1 1 calc R . .
C24 C 0.5264(3) 1.0682(3) -0.17917(17) 0.0891(11) Uani 1 1 d . . .
H24 H 0.5504 1.1401 -0.1677 0.107 Uiso 1 1 calc R . .
C22 C 0.5470(3) 0.9104(4) -0.24842(14) 0.0734(9) Uani 1 1 d . . .
H22 H 0.5849 0.8739 -0.2844 0.088 Uiso 1 1 calc R . .
O4 O 0.6719(2) 1.0497(3) 0.14569(16) 0.1445(13) Uani 1 1 d . . .
C23 C 0.5823(3) 1.0161(4) -0.23232(16) 0.0830(10) Uani 1 1 d . . .
H23 H 0.6437 1.0521 -0.2573 0.100 Uiso 1 1 calc R . .
C21 C 0.4547(3) 0.8570(3) -0.21131(12) 0.0640(8) Uani 1 1 d . . .
H21 H 0.4310 0.7853 -0.2233 0.077 Uiso 1 1 calc R . .
C10 C 0.3798(3) 1.3966(2) 0.14419(15) 0.0742(9) Uani 1 1 d . . .
H10C H 0.4586 1.3930 0.1214 0.111 Uiso 1 1 calc R . .
H10B H 0.3830 1.4529 0.1786 0.111 Uiso 1 1 calc R . .
H10A H 0.3156 1.4147 0.1122 0.111 Uiso 1 1 calc R . .
C25 C 0.4346(3) 1.0156(3) -0.14202(15) 0.0764(9) Uani 1 1 d . . .
H25 H 0.3971 1.0532 -0.1063 0.092 Uiso 1 1 calc R . .

loop_
_atom_site_aniso_label
_atom_site_aniso_U_11
_atom_site_aniso_U_22
_atom_site_aniso_U_33
_atom_site_aniso_U_23
_atom_site_aniso_U_13
_atom_site_aniso_U_12
O1 0.0466(10) 0.0463(10) 0.0456(9) -0.0116(8) -0.0043(8) 0.0055(9)
O7 0.0438(10) 0.0466(10) 0.0493(10) -0.0013(9) 0.0013(8) 0.0042(9)
O2 0.0758(13) 0.0530(11) 0.0421(10) -0.0032(9) -0.0050(9) 0.0020(11)
N1 0.0442(12) 0.0334(11) 0.0426(11) -0.0029(9) -0.0041(10) -0.0009(10)
O5 0.0638(12) 0.0481(11) 0.0451(9) -0.0049(9) 0.0028(9) -0.0172(9)
O3 0.0381(11) 0.0875(15) 0.0553(11) -0.0104(11) 0.0021(9) -0.0048(10)
C17 0.0640(18) 0.0365(14) 0.0413(14) -0.0055(12) -0.0027(13) 0.0014(14)
O9 0.0420(10) 0.0568(12) 0.0675(11) 0.0051(10) -0.0030(10) 0.0031(9)
C1 0.0437(15) 0.0409(15) 0.0348(12) -0.0058(11) 0.0045(11) -0.0015(13)
C19 0.0630(17) 0.0344(14) 0.0430(13) 0.0002(13) -0.0113(15) 0.0126(13)
C2 0.0351(13) 0.0426(15) 0.0384(13) -0.0065(12) 0.0028(11) -0.0004(12)
C4 0.0395(15) 0.0616(18) 0.0413(14) -0.0103(14) -0.0034(12) -0.0089(15)
C13 0.0460(14) 0.0407(14) 0.0441(13) -0.0001(12) 0.0025(12) -0.0065(13)
C3 0.0503(16) 0.0386(15) 0.0361(13) -0.0043(12) 0.0023(11) -0.0084(13)
O8 0.0829(14) 0.0779(15) 0.0592(12) 0.0152(11) 0.0023(13) 0.0072(12)
O6 0.134(2) 0.0560(13) 0.0506(11) -0.0072(10) 0.0085(13) -0.0292(13)
C16 0.0581(17) 0.0479(15) 0.0359(13) 0.0020(12) -0.0082(13) 0.0019(14)
C5 0.0488(16) 0.0534(17) 0.0418(14) -0.0105(13) -0.0061(13) 0.0033(15)
C20 0.0579(17) 0.0561(18) 0.0398(14) 0.0006(14) -0.0006(13) 0.0156(16)
C15 0.0610(17) 0.0490(17) 0.0493(15) -0.0015(14) -0.0186(14) -0.0016(15)
C7 0.060(2) 0.0389(15) 0.0537(17) -0.0041(14) -0.0092(15) -0.0063(15)
C11 0.0328(18) 0.070(2) 0.089(2) 0.0001(18) 0.0020(17) 0.0010(15)
C18 0.0504(16) 0.0460(16) 0.0466(14) -0.0038(12) -0.0030(13) 0.0210(14)
C14 0.0430(16) 0.0312(15) 0.0511(15) 0.0035(12) -0.0069(13) -0.0103(13)
C12 0.0535(19) 0.073(2) 0.107(3) 0.0055(19) 0.0298(19) 0.0072(16)
C9 0.0547(18) 0.0529(18) 0.0511(16) -0.0040(15) -0.0014(14) -0.0121(15)
C8 0.065(2) 0.062(2) 0.094(2) -0.0066(18) -0.0210(18) 0.0104(18)
C6 0.093(2) 0.069(2) 0.0691(19) 0.0105(18) -0.0059(19) -0.0093(19)
C24 0.090(3) 0.093(3) 0.084(2) -0.010(2) 0.027(2) -0.017(2)
C22 0.070(2) 0.105(3) 0.0451(16) -0.0026(19) 0.0096(16) 0.027(2)
O4 0.0504(15) 0.269(4) 0.114(2) -0.023(2) -0.0127(16) -0.011(2)
C23 0.071(2) 0.114(3) 0.064(2) 0.008(2) 0.0140(18) 0.008(2)
C21 0.072(2) 0.078(2) 0.0416(16) -0.0030(16) -0.0013(16) 0.0227(19)
C10 0.096(2) 0.0491(17) 0.078(2) 0.0080(17) -0.0049(18) -0.0226(18)
C25 0.090(2) 0.073(2) 0.0669(18) -0.0160(18) 0.0284(19) -0.014(2)

loop_
_atom_type_symbol
_atom_type_description
_atom_type_scat_dispersion_real
_atom_type_scat_dispersion_imag
_atom_type_scat_source
C C 0.0033 0.0016 'International Tables Vol C Tables 4.2.6.8 and 6.1.1.4'
H H 0.0000 0.0000 'International Tables Vol C Tables 4.2.6.8 and 6.1.1.4'
N N 0.0061 0.0033 'International Tables Vol C Tables 4.2.6.8 and 6.1.1.4'
O O 0.0106 0.0060 'International Tables Vol C Tables 4.2.6.8 and 6.1.1.4'

loop_
_geom_angle_atom_site_label_1
_geom_angle_atom_site_label_2
_geom_angle_atom_site_label_3
_geom_angle
_geom_angle_site_symmetry_1
_geom_angle_site_symmetry_3
_geom_angle_publ_flag
C5 O1 C1 113.50(17) . . ?
C7 O7 C2 118.2(2) . . ?
C5 O2 C6 113.7(2) . . ?
C14 N1 C13 118.6(2) . . ?
C14 N1 C19 122.2(2) . . ?
C13 N1 C19 118.5(2) . . ?
C9 O5 C3 117.45(18) . . ?
C11 O3 C4 119.8(2) . . ?
C20 C17 C16 111.0(2) . . ?
C20 C17 C18 111.8(2) . . ?
C16 C17 C18 113.0(2) . . ?
O1 C1 C13 108.04(18) . . ?
O1 C1 C2 108.17(18) . . ?
C13 C1 C2 117.0(2) . . ?
N1 C19 C18 115.2(2) . . ?
O7 C2 C3 109.71(19) . . ?
O7 C2 C1 108.38(18) . . ?
C3 C2 C1 107.45(19) . . ?
O3 C4 C3 107.50(19) . . ?
O3 C4 C5 107.8(2) . . ?
C3 C4 C5 110.9(2) . . ?
N1 C13 C1 116.19(19) . . ?
O5 C3 C2 108.86(19) . . ?
O5 C3 C4 110.5(2) . . ?
C2 C3 C4 110.23(19) . . ?
C17 C16 C15 116.0(2) . . ?
O2 C5 O1 111.8(2) . . ?
O2 C5 C4 106.9(2) . . ?
O1 C5 C4 110.8(2) . . ?
C25 C20 C21 116.9(3) . . ?
C25 C20 C17 121.5(2) . . ?
C21 C20 C17 121.5(3) . . ?
C14 C15 C16 114.3(2) . . ?
O8 C7 O7 122.2(3) . . ?
O8 C7 C8 127.5(3) . . ?
O7 C7 C8 110.3(2) . . ?
O4 C11 O3 121.2(3) . . ?
O4 C11 C12 126.5(3) . . ?
O3 C11 C12 112.3(3) . . ?
C19 C18 C17 113.9(2) . . ?
O9 C14 N1 122.1(2) . . ?
O9 C14 C15 121.3(2) . . ?
N1 C14 C15 116.6(2) . . ?
O6 C9 O5 121.9(3) . . ?
O6 C9 C10 125.8(3) . . ?
O5 C9 C10 112.4(2) . . ?
C23 C24 C25 120.9(3) . . ?
C23 C22 C21 120.3(3) . . ?
C24 C23 C22 119.1(3) . . ?
C20 C21 C22 121.4(3) . . ?
C24 C25 C20 121.3(3) . . ?

loop_
_geom_bond_atom_site_label_1
_geom_bond_atom_site_label_2
_geom_bond_distance
_geom_bond_site_symmetry_2
_geom_bond_publ_flag
O1 C5 1.424(3) . ?
O1 C1 1.443(3) . ?
O7 C7 1.369(3) . ?
O7 C2 1.441(3) . ?
O2 C5 1.393(3) . ?
O2 C6 1.431(3) . ?
N1 C14 1.361(3) . ?
N1 C13 1.464(3) . ?
N1 C19 1.473(3) . ?
O5 C9 1.345(3) . ?
O5 C3 1.453(3) . ?
O3 C11 1.323(3) . ?
O3 C4 1.446(3) . ?
C17 C20 1.514(4) . ?
C17 C16 1.523(3) . ?
C17 C18 1.535(3) . ?
O9 C14 1.226(3) . ?
C1 C13 1.512(3) . ?
C1 C2 1.522(3) . ?
C19 C18 1.517(3) . ?
C2 C3 1.509(3) . ?
C4 C3 1.509(3) . ?
C4 C5 1.516(4) . ?
O8 C7 1.191(3) . ?
O6 C9 1.192(3) . ?
C16 C15 1.524(3) . ?
C20 C25 1.383(4) . ?
C20 C21 1.385(3) . ?
C15 C14 1.499(3) . ?
C7 C8 1.481(4) . ?
C11 O4 1.185(4) . ?
C11 C12 1.489(4) . ?
C9 C10 1.477(4) . ?
C24 C23 1.363(4) . ?
C24 C25 1.382(4) . ?
C22 C23 1.364(4) . ?
C22 C21 1.391(4) . ?

loop_
_cod_related_entry_id
_cod_related_entry_database
_cod_related_entry_code
1 ChemSpider 30653465
